data_7203333
loop_
_publ_author_name
'Guillem Arom\'i'
'Helen Stoeckli-Evans'
'Simon J. Teat'
'Joan Cano'
'Joan Ribas'

_publ_section_title
;
 Di- and trinuclear Co<small><sup>II</sup></small> complexes of a
 bis-\b-diketone ligand with variable conformation: structure and
 magnetic studies
;
_journal_issue 26
_journal_name_full 'Journal of Materials Chemistry'
_journal_page_first 2635
_journal_paper_doi 10.1039/b602831d
_journal_volume 16
_journal_year 2006
_chemical_formula_sum 'C76 H64 Co2 N4 O12'
_chemical_formula_weight 1343.18
_chemical_name_systematic
;
?
;
_space_group_IT_number 14
_symmetry_cell_setting monoclinic
_symmetry_space_group_name_Hall '-P 2yn'
_symmetry_space_group_name_H-M 'P 1 21/n 1'
_atom_sites_solution_hydrogens mixed
_atom_sites_solution_primary direct
_atom_sites_solution_secondary difmap
_audit_creation_method SHELXL-97
_cell_angle_alpha 90.00
_cell_angle_beta 99.636(2)
_cell_angle_gamma 90.00
_cell_formula_units_Z 2
_cell_length_a 13.0139(4)
_cell_length_b 16.3755(5)
_cell_length_c 15.3571(5)
_cell_measurement_reflns_used 8976
_cell_measurement_temperature 150(2)
_cell_measurement_theta_max 29.04
_cell_measurement_theta_min 2.18
_cell_volume 3226.56(18)
_computing_cell_refinement 'Bruker SAINT'
_computing_data_collection 'Bruker SMART'
_computing_data_reduction 'Bruker SAINT'
_computing_molecular_graphics 'Bruker SHELXTL'
_computing_publication_material 'Bruker SHELXTL and local programs'
_computing_structure_refinement 'Bruker SHELXTL'
_computing_structure_solution 'Bruker SHELXTL'
_diffrn_ambient_temperature 150(2)
_diffrn_measured_fraction_theta_full 0.999
_diffrn_measured_fraction_theta_max 0.917
_diffrn_measurement_device_type 'Bruker SMART 1K CCD diffractometer'
_diffrn_measurement_method '\w rotation with narrow frames'
_diffrn_radiation_monochromator 'silicon 111'
_diffrn_radiation_source 'Daresbury SRS station 9.8'
_diffrn_radiation_type synchrotron
_diffrn_radiation_wavelength 0.6898
_diffrn_reflns_av_R_equivalents 0.0276
_diffrn_reflns_av_sigmaI/netI 0.0349
_diffrn_reflns_limit_h_max 18
_diffrn_reflns_limit_h_min -17
_diffrn_reflns_limit_k_max 10
_diffrn_reflns_limit_k_min -22
_diffrn_reflns_limit_l_max 21
_diffrn_reflns_limit_l_min -21
_diffrn_reflns_number 22659
_diffrn_reflns_theta_full 25.00
_diffrn_reflns_theta_max 29.42
_diffrn_reflns_theta_min 1.78
_diffrn_standards_number 0
_exptl_absorpt_coefficient_mu 0.583
_exptl_absorpt_correction_T_max 0.95
_exptl_absorpt_correction_T_min 0.91
_exptl_absorpt_correction_type multi-scan
_exptl_crystal_colour orange
_exptl_crystal_density_diffrn 1.383
_exptl_crystal_density_method 'not measured'
_exptl_crystal_description plate
_exptl_crystal_F_000 1396
_exptl_crystal_size_max 0.10
_exptl_crystal_size_mid 0.06
_exptl_crystal_size_min 0.01
_refine_diff_density_max 0.876
_refine_diff_density_min -0.420
_refine_diff_density_rms 0.077
_refine_ls_extinction_method none
_refine_ls_goodness_of_fit_ref 1.048
_refine_ls_hydrogen_treatment constr
_refine_ls_matrix_type full
_refine_ls_number_parameters 462
_refine_ls_number_reflns 8953
_refine_ls_number_restraints 68
_refine_ls_restrained_S_all 1.056
_refine_ls_R_factor_all 0.0622
_refine_ls_R_factor_gt 0.0445
_refine_ls_shift/su_max 0.001
_refine_ls_shift/su_mean 0.000
_refine_ls_structure_factor_coef Fsqd
_refine_ls_weighting_details 'calc w=1/[\s^2^(Fo^2^)+(0.0761P)^2^+1.0516P] where P=(Fo^2^+2Fc^2^)/3'
_refine_ls_weighting_scheme calc
_refine_ls_wR_factor_gt 0.1241
_refine_ls_wR_factor_ref 0.1338
_reflns_number_gt 6846
_reflns_number_total 8953
_reflns_threshold_expression I>2\s(I)
_cod_data_source_file b602831d.txt
_cod_data_source_block ga054
_cod_original_cell_volume 3226.56(17)
_cod_original_sg_symbol_H-M P2(1)/n
_cod_database_code 7203333

loop_
_symmetry_equiv_pos_as_xyz
'x, y, z'
'-x+1/2, y+1/2, -z+1/2'
'-x, -y, -z'
'x-1/2, -y-1/2, z-1/2'

loop_
_atom_site_label
_atom_site_type_symbol
_atom_site_fract_x
_atom_site_fract_y
_atom_site_fract_z
_atom_site_U_iso_or_equiv
_atom_site_adp_type
_atom_site_occupancy
_atom_site_symmetry_multiplicity
_atom_site_calc_flag
_atom_site_refinement_flags
_atom_site_disorder_assembly
_atom_site_disorder_group
Co1 Co -0.067333(19) 0.290746(15) 0.309795(16) 0.02424(8) Uani 1 1 d . . .
O1 O 0.04915(11) 0.22477(9) 0.26835(9) 0.0302(3) Uani 1 1 d . . .
O2 O 0.04847(10) 0.37602(8) 0.34953(9) 0.0291(3) Uani 1 1 d . . .
O3 O 0.05386(10) 0.51444(8) 0.41632(9) 0.0289(3) Uani 1 1 d . . .
H3O H 0.0281 0.4735 0.3878 0.043 Uiso 1 1 calc R . .
O4 O 0.16293(11) 0.63685(9) 0.63021(9) 0.0286(3) Uani 1 1 d . . .
O5 O 0.04649(13) 0.77837(9) 0.57879(9) 0.0338(3) Uani 1 1 d . . .
C1 C 0.20588(16) 0.15122(13) 0.29316(12) 0.0312(4) Uani 1 1 d . . .
C2 C 0.15489(18) 0.07656(14) 0.28759(15) 0.0391(5) Uani 1 1 d . . .
H2 H 0.0823 0.0747 0.2891 0.047 Uiso 1 1 calc R . .
C3 C 0.2087(2) 0.00472(15) 0.27979(18) 0.0500(6) Uani 1 1 d . . .
H3 H 0.1736 -0.0463 0.2774 0.060 Uiso 1 1 calc R . .
C4 C 0.3136(2) 0.00766(17) 0.27546(18) 0.0498(6) Uani 1 1 d . . .
H4 H 0.3506 -0.0415 0.2696 0.060 Uiso 1 1 calc R . .
C5 C 0.3653(2) 0.08176(17) 0.27964(17) 0.0465(6) Uani 1 1 d . . .
H5 H 0.4373 0.0834 0.2755 0.056 Uiso 1 1 calc R . .
C6 C 0.31234(18) 0.15346(15) 0.28982(15) 0.0388(5) Uani 1 1 d . . .
H6 H 0.3484 0.2041 0.2945 0.047 Uiso 1 1 calc R . .
C7 C 0.14385(15) 0.22652(12) 0.30436(12) 0.0279(4) Uani 1 1 d . . .
C8 C 0.19485(15) 0.29087(12) 0.35542(13) 0.0282(4) Uani 1 1 d . . .
H8 H 0.2674 0.2852 0.3765 0.034 Uiso 1 1 calc R . .
C9 C 0.14622(14) 0.36211(11) 0.37707(12) 0.0246(3) Uani 1 1 d . . .
C10 C 0.20398(14) 0.42546(11) 0.43534(11) 0.0242(3) Uani 1 1 d . . .
C11 C 0.30687(14) 0.41263(12) 0.47779(13) 0.0267(4) Uani 1 1 d . . .
H11 H 0.3426 0.3652 0.4634 0.032 Uiso 1 1 calc R . .
C12 C 0.35808(14) 0.46633(12) 0.53964(12) 0.0277(4) Uani 1 1 d . . .
C13 C 0.30483(15) 0.53554(12) 0.55934(12) 0.0274(4) Uani 1 1 d . . .
H13 H 0.3385 0.5724 0.6028 0.033 Uiso 1 1 calc R . .
C14 C 0.20385(14) 0.55282(11) 0.51770(12) 0.0253(4) Uani 1 1 d . . .
C15 C 0.15270(14) 0.49765(11) 0.45464(12) 0.0240(3) Uani 1 1 d . . .
C16 C 0.46670(16) 0.44762(15) 0.58811(15) 0.0362(5) Uani 1 1 d . . .
H16A H 0.4622 0.4109 0.6377 0.054 Uiso 1 1 calc R . .
H16B H 0.5010 0.4985 0.6104 0.054 Uiso 1 1 calc R . .
H16C H 0.5072 0.4213 0.5476 0.054 Uiso 1 1 calc R . .
C17 C 0.15113(14) 0.62663(11) 0.54695(12) 0.0261(4) Uani 1 1 d . . .
C18 C 0.10017(16) 0.68065(12) 0.48280(13) 0.0298(4) Uani 1 1 d . . .
H18 H 0.0950 0.6654 0.4225 0.036 Uiso 1 1 calc R . .
C19 C 0.05659(15) 0.75516(12) 0.50165(13) 0.0284(4) Uani 1 1 d . . .
C20 C 0.01815(17) 0.81473(13) 0.42906(13) 0.0319(4) Uani 1 1 d . . .
C21 C 0.0220(2) 0.80038(14) 0.34031(15) 0.0406(5) Uani 1 1 d . . .
H21 H 0.0532 0.7516 0.3236 0.049 Uiso 1 1 calc R . .
C22 C -0.0189(2) 0.85608(16) 0.27607(16) 0.0478(6) Uani 1 1 d . . .
H22 H -0.0162 0.8451 0.2158 0.057 Uiso 1 1 calc R . .
C23 C -0.0638(2) 0.92769(16) 0.29914(16) 0.0493(6) Uani 1 1 d . . .
H23 H -0.0915 0.9660 0.2550 0.059 Uiso 1 1 calc R . .
C24 C -0.0678(3) 0.94295(17) 0.38666(18) 0.0562(7) Uani 1 1 d . . .
H24 H -0.0988 0.9919 0.4030 0.067 Uiso 1 1 calc R . .
C25 C -0.0268(2) 0.88690(15) 0.45128(15) 0.0456(6) Uani 1 1 d . . .
H25 H -0.0296 0.8982 0.5115 0.055 Uiso 1 1 calc R . .
N1 N -0.17722(13) 0.20956(10) 0.23988(11) 0.0285(3) Uani 1 1 d . . .
N2 N -0.11815(12) 0.35225(10) 0.18814(10) 0.0273(3) Uani 1 1 d . . .
C26 C -0.20424(18) 0.13793(13) 0.27015(15) 0.0369(5) Uani 1 1 d . . .
H26 H -0.1675 0.1189 0.3251 0.044 Uiso 1 1 calc R . .
C27 C -0.2833(2) 0.08975(15) 0.22539(18) 0.0441(6) Uani 1 1 d . . .
H27 H -0.2997 0.0385 0.2487 0.053 Uiso 1 1 calc R . .
C28 C -0.33764(19) 0.11781(16) 0.14629(18) 0.0440(6) Uani 1 1 d . . .
H28 H -0.3942 0.0872 0.1152 0.053 Uiso 1 1 calc R . .
C29 C -0.30880(17) 0.19103(15) 0.11277(15) 0.0380(5) Uani 1 1 d . . .
H29 H -0.3442 0.2108 0.0577 0.046 Uiso 1 1 calc R . .
C30 C -0.22757(15) 0.23519(13) 0.16049(13) 0.0292(4) Uani 1 1 d . . .
C31 C -0.18835(16) 0.31277(13) 0.12883(13) 0.0295(4) Uani 1 1 d . . .
C32 C -0.2190(2) 0.34310(16) 0.04379(15) 0.0466(6) Uani 1 1 d . . .
H32 H -0.2684 0.3141 0.0026 0.056 Uiso 1 1 calc R . .
C33 C -0.1775(3) 0.41523(18) 0.01969(16) 0.0541(7) Uani 1 1 d . . .
H33 H -0.1976 0.4363 -0.0383 0.065 Uiso 1 1 calc R . .
C34 C -0.1066(2) 0.45633(16) 0.08025(16) 0.0458(6) Uani 1 1 d . . .
H34 H -0.0769 0.5064 0.0654 0.055 Uiso 1 1 calc R . .
C35 C -0.07964(17) 0.42261(13) 0.16399(14) 0.0352(4) Uani 1 1 d . . .
H35 H -0.0312 0.4512 0.2063 0.042 Uiso 1 1 calc R . .
O1S O -0.5196(2) 0.2699(2) 0.4316(2) 0.0443(7) Uani 0.60 1 d PDU A 1
C1S C -0.3558(11) 0.2070(11) 0.4137(8) 0.062(3) Uani 0.60 1 d PDU A 1
C2S C -0.4283(5) 0.2397(3) 0.4716(3) 0.0577(12) Uani 0.60 1 d PDU A 1
C3S C -0.3900(7) 0.2415(5) 0.5670(4) 0.096(2) Uani 0.60 1 d PDU A 1
O1S' O -0.3269(7) 0.1906(6) 0.5896(5) 0.106(2) Uani 0.40 1 d PDU B 2
C1S' C -0.3351(16) 0.1936(17) 0.4255(10) 0.058(4) Uani 0.40 1 d PDU B 2
C2S' C -0.3842(4) 0.2072(4) 0.5050(4) 0.0322(11) Uani 0.40 1 d PDU B 2
C3S' C -0.4852(6) 0.2483(5) 0.4889(7) 0.061(2) Uani 0.40 1 d PDU B 2

loop_
_atom_site_aniso_label
_atom_site_aniso_U_11
_atom_site_aniso_U_22
_atom_site_aniso_U_33
_atom_site_aniso_U_23
_atom_site_aniso_U_13
_atom_site_aniso_U_12
Co1 0.02471(13) 0.02292(13) 0.02245(13) -0.00155(9) -0.00371(9) 0.00137(9)
O1 0.0278(7) 0.0324(7) 0.0271(7) -0.0059(5) -0.0045(5) 0.0043(5)
O2 0.0238(6) 0.0250(6) 0.0348(7) -0.0036(5) -0.0062(5) 0.0033(5)
O3 0.0238(6) 0.0257(7) 0.0326(7) -0.0048(5) -0.0084(5) 0.0036(5)
O4 0.0279(6) 0.0316(7) 0.0235(6) -0.0023(5) -0.0041(5) 0.0033(5)
O5 0.0459(8) 0.0278(7) 0.0258(7) 0.0007(5) 0.0005(6) 0.0078(6)
C1 0.0344(10) 0.0335(10) 0.0229(8) -0.0062(8) -0.0029(7) 0.0081(8)
C2 0.0355(11) 0.0353(11) 0.0414(12) -0.0127(9) -0.0086(9) 0.0048(9)
C3 0.0474(13) 0.0348(12) 0.0605(16) -0.0194(11) -0.0120(11) 0.0071(10)
C4 0.0476(13) 0.0456(14) 0.0514(14) -0.0232(11) -0.0060(11) 0.0183(11)
C5 0.0399(12) 0.0519(15) 0.0477(13) -0.0118(11) 0.0072(10) 0.0140(11)
C6 0.0371(11) 0.0408(12) 0.0388(11) -0.0050(9) 0.0069(9) 0.0080(9)
C7 0.0309(9) 0.0302(9) 0.0211(8) -0.0012(7) 0.0004(7) 0.0054(7)
C8 0.0246(8) 0.0295(9) 0.0282(9) -0.0032(8) -0.0027(7) 0.0033(7)
C9 0.0246(8) 0.0250(9) 0.0218(8) 0.0008(7) -0.0030(6) 0.0010(7)
C10 0.0239(8) 0.0247(9) 0.0219(8) 0.0001(7) -0.0019(6) 0.0002(6)
C11 0.0235(8) 0.0269(9) 0.0280(9) 0.0000(7) -0.0009(7) 0.0029(7)
C12 0.0227(8) 0.0324(10) 0.0253(9) 0.0008(7) -0.0037(7) 0.0007(7)
C13 0.0271(9) 0.0285(9) 0.0242(8) -0.0016(7) -0.0025(7) -0.0020(7)
C14 0.0261(8) 0.0242(8) 0.0240(8) -0.0002(7) -0.0008(7) 0.0006(7)
C15 0.0230(8) 0.0250(9) 0.0222(8) 0.0018(7) -0.0014(6) 0.0015(7)
C16 0.0242(9) 0.0433(12) 0.0369(11) -0.0023(9) -0.0068(8) 0.0035(8)
C17 0.0247(8) 0.0234(8) 0.0280(9) -0.0026(7) -0.0022(7) -0.0015(7)
C18 0.0373(10) 0.0260(9) 0.0233(8) -0.0016(7) -0.0028(7) 0.0018(8)
C19 0.0318(9) 0.0240(9) 0.0268(9) 0.0004(7) -0.0020(7) -0.0003(7)
C20 0.0379(10) 0.0269(9) 0.0282(9) 0.0031(8) -0.0028(8) 0.0010(8)
C21 0.0565(14) 0.0324(11) 0.0319(10) 0.0045(9) 0.0043(10) 0.0069(10)
C22 0.0688(17) 0.0440(13) 0.0283(11) 0.0077(10) 0.0015(11) 0.0035(12)
C23 0.0669(17) 0.0382(13) 0.0387(12) 0.0138(10) -0.0030(12) 0.0065(11)
C24 0.087(2) 0.0356(13) 0.0438(13) 0.0075(11) 0.0037(13) 0.0224(13)
C25 0.0697(17) 0.0338(12) 0.0307(11) 0.0036(9) 0.0011(11) 0.0134(11)
N1 0.0294(8) 0.0256(8) 0.0295(8) -0.0033(6) 0.0017(6) -0.0009(6)
N2 0.0264(7) 0.0278(8) 0.0254(7) -0.0020(6) -0.0025(6) 0.0021(6)
C26 0.0423(11) 0.0296(10) 0.0386(11) -0.0021(9) 0.0060(9) -0.0038(9)
C27 0.0479(13) 0.0342(11) 0.0536(14) -0.0089(10) 0.0181(11) -0.0117(10)
C28 0.0354(11) 0.0448(13) 0.0525(14) -0.0218(11) 0.0093(10) -0.0118(10)
C29 0.0325(10) 0.0425(12) 0.0361(11) -0.0150(9) -0.0030(8) -0.0029(9)
C30 0.0266(9) 0.0302(9) 0.0292(9) -0.0093(8) -0.0001(7) 0.0018(7)
C31 0.0314(9) 0.0297(9) 0.0253(9) -0.0061(7) -0.0017(7) 0.0026(7)
C32 0.0581(15) 0.0485(14) 0.0271(10) -0.0038(10) -0.0105(10) -0.0040(11)
C33 0.0780(19) 0.0527(15) 0.0270(11) 0.0079(11) -0.0045(11) -0.0027(14)
C34 0.0596(15) 0.0385(12) 0.0373(12) 0.0079(10) 0.0021(11) -0.0030(11)
C35 0.0378(11) 0.0314(10) 0.0337(10) 0.0006(8) -0.0017(8) -0.0027(8)
O1S 0.0391(15) 0.0574(18) 0.0354(14) -0.0002(13) 0.0036(12) 0.0196(13)
C1S 0.051(6) 0.057(5) 0.083(6) -0.018(4) 0.028(5) -0.001(4)
C2S 0.065(3) 0.052(3) 0.057(3) -0.015(2) 0.014(3) -0.016(3)
C3S 0.117(6) 0.110(6) 0.059(4) 0.012(4) 0.008(4) 0.039(5)
O1S' 0.107(6) 0.141(7) 0.066(4) 0.018(4) 0.002(4) 0.021(5)
C1S' 0.046(7) 0.080(11) 0.049(5) -0.029(6) 0.012(4) 0.002(6)
C2S' 0.026(2) 0.039(3) 0.031(3) -0.002(2) 0.0019(19) 0.008(2)
C3S' 0.047(4) 0.048(4) 0.100(6) -0.022(4) 0.049(4) -0.007(3)

loop_
_atom_type_symbol
_atom_type_description
_atom_type_scat_dispersion_real
_atom_type_scat_dispersion_imag
_atom_type_scat_source
C C 0.0033 0.0016 'International Tables Vol C Tables 4.2.6.8 and 6.1.1.4'
H H 0.0000 0.0000 'International Tables Vol C Tables 4.2.6.8 and 6.1.1.4'
N N 0.0061 0.0033 'International Tables Vol C Tables 4.2.6.8 and 6.1.1.4'
O O 0.0106 0.0060 'International Tables Vol C Tables 4.2.6.8 and 6.1.1.4'
Co Co 0.3494 0.9721 'International Tables Vol C Tables 4.2.6.8 and 6.1.1.4'

loop_
_geom_angle_atom_site_label_1
_geom_angle_atom_site_label_2
_geom_angle_atom_site_label_3
_geom_angle
_geom_angle_site_symmetry_1
_geom_angle_site_symmetry_3
_geom_angle_publ_flag
O1 Co1 O2 84.68(6) . . ?
O1 Co1 O4 169.50(5) . 3_566 ?
O1 Co1 O5 88.07(6) . 3_566 ?
O1 Co1 N1 89.05(6) . . ?
O1 Co1 N2 96.56(6) . . ?
O2 Co1 O4 86.78(6) . 3_566 ?
O2 Co1 O5 98.02(6) . 3_566 ?
O2 Co1 N1 166.66(6) . . ?
O2 Co1 N2 92.49(6) . . ?
O4 Co1 O5 87.08(6) 3_566 3_566 ?
O4 Co1 N1 100.54(6) 3_566 . ?
O4 Co1 N2 89.89(6) 3_566 . ?
O5 Co1 N1 93.51(6) 3_566 . ?
O5 Co1 N2 168.87(7) 3_566 . ?
N1 Co1 N2 76.52(6) . . ?
Co1 O1 C7 124.78(12) . . ?
Co1 O2 C9 127.30(12) . . ?
Co1 O4 C17 123.25(12) 3_566 . ?
Co1 O5 C19 126.73(13) 3_566 . ?
C2 C1 C6 119.3(2) . . ?
C2 C1 C7 118.08(19) . . ?
C6 C1 C7 122.7(2) . . ?
C1 C2 C3 120.7(2) . . ?
C2 C3 C4 119.6(2) . . ?
C3 C4 C5 120.4(2) . . ?
C4 C5 C6 120.1(2) . . ?
C1 C6 C5 119.9(2) . . ?
O1 C7 C1 115.81(17) . . ?
O1 C7 C8 126.41(18) . . ?
C1 C7 C8 117.75(17) . . ?
C7 C8 C9 124.57(17) . . ?
O2 C9 C8 122.07(17) . . ?
O2 C9 C10 116.39(16) . . ?
C8 C9 C10 121.52(16) . . ?
C9 C10 C11 121.42(16) . . ?
C9 C10 C15 120.02(16) . . ?
C11 C10 C15 118.36(16) . . ?
C10 C11 C12 122.48(18) . . ?
C11 C12 C13 117.96(17) . . ?
C11 C12 C16 120.81(18) . . ?
C13 C12 C16 121.13(18) . . ?
C12 C13 C14 122.25(17) . . ?
C13 C14 C15 119.17(17) . . ?
C13 C14 C17 118.15(16) . . ?
C15 C14 C17 122.52(16) . . ?
O3 C15 C10 121.86(16) . . ?
O3 C15 C14 118.39(16) . . ?
C10 C15 C14 119.72(16) . . ?
O4 C17 C14 115.07(16) . . ?
O4 C17 C18 125.80(18) . . ?
C14 C17 C18 118.99(17) . . ?
C17 C18 C19 124.42(18) . . ?
O5 C19 C18 124.28(18) . . ?
O5 C19 C20 115.06(17) . . ?
C18 C19 C20 120.65(18) . . ?
C19 C20 C21 123.69(19) . . ?
C19 C20 C25 118.20(19) . . ?
C21 C20 C25 118.08(19) . . ?
C20 C21 C22 121.0(2) . . ?
C21 C22 C23 120.4(2) . . ?
C22 C23 C24 119.4(2) . . ?
C23 C24 C25 120.3(2) . . ?
C20 C25 C24 120.9(2) . . ?
Co1 N1 C26 125.03(15) . . ?
Co1 N1 C30 116.66(13) . . ?
C26 N1 C30 118.20(18) . . ?
Co1 N2 C31 116.35(13) . . ?
Co1 N2 C35 125.24(13) . . ?
C31 N2 C35 118.15(17) . . ?
N1 C26 C27 123.2(2) . . ?
C26 C27 C28 118.5(2) . . ?
C27 C28 C29 119.1(2) . . ?
C28 C29 C30 119.1(2) . . ?
N1 C30 C29 121.8(2) . . ?
N1 C30 C31 114.90(16) . . ?
C29 C30 C31 123.26(19) . . ?
N2 C31 C30 115.01(17) . . ?
N2 C31 C32 121.4(2) . . ?
C30 C31 C32 123.61(19) . . ?
C31 C32 C33 119.7(2) . . ?
C32 C33 C34 119.3(2) . . ?
C33 C34 C35 118.0(2) . . ?
N2 C35 C34 123.5(2) . . ?
O1S C2S C1S 117.3(7) . . ?
O1S C2S C3S 125.4(6) . . ?
C1S C2S C3S 117.2(8) . . ?
O1S' C2S' C1S' 119.6(9) . . ?
O1S' C2S' C3S' 124.5(6) . . ?
C1S' C2S' C3S' 115.4(9) . . ?

loop_
_geom_bond_atom_site_label_1
_geom_bond_atom_site_label_2
_geom_bond_distance
_geom_bond_site_symmetry_2
_geom_bond_publ_flag
Co1 O1 2.0478(14) . ?
Co1 O2 2.0702(14) . ?
Co1 O4 2.0460(14) 3_566 ?
Co1 O5 2.0315(14) 3_566 ?
Co1 N1 2.1098(16) . ?
Co1 N2 2.1279(16) . ?
O1 C7 1.264(2) . ?
O2 C9 1.292(2) . ?
O3 C15 1.350(2) . ?
O4 Co1 2.0460(14) 3_566 ?
O4 C17 1.273(2) . ?
O5 Co1 2.0315(14) 3_566 ?
O5 C19 1.272(2) . ?
C1 C2 1.387(3) . ?
C1 C6 1.395(3) . ?
C1 C7 1.499(3) . ?
C2 C3 1.385(3) . ?
C3 C4 1.378(4) . ?
C4 C5 1.384(4) . ?
C5 C6 1.383(3) . ?
C7 C8 1.411(3) . ?
C8 C9 1.394(3) . ?
C9 C10 1.489(2) . ?
C10 C11 1.404(2) . ?
C10 C15 1.413(3) . ?
C11 C12 1.381(3) . ?
C12 C13 1.388(3) . ?
C12 C16 1.515(3) . ?
C13 C14 1.391(2) . ?
C14 C15 1.407(3) . ?
C14 C17 1.496(3) . ?
C17 C18 1.405(3) . ?
C18 C19 1.396(3) . ?
C19 C20 1.502(3) . ?
C20 C21 1.392(3) . ?
C20 C25 1.386(3) . ?
C21 C22 1.383(3) . ?
C22 C23 1.382(4) . ?
C23 C24 1.377(4) . ?
C24 C25 1.391(3) . ?
N1 C26 1.331(3) . ?
N1 C30 1.351(3) . ?
N2 C31 1.343(2) . ?
N2 C35 1.334(3) . ?
C26 C27 1.385(3) . ?
C27 C28 1.378(4) . ?
C28 C29 1.381(4) . ?
C29 C30 1.385(3) . ?
C30 C31 1.481(3) . ?
C31 C32 1.392(3) . ?
C32 C33 1.375(4) . ?
C33 C34 1.371(4) . ?
C34 C35 1.390(3) . ?
O1S C2S 1.337(7) . ?
C1S C2S 1.500(9) . ?
C2S C3S 1.466(8) . ?
O1S' C2S' 1.412(8) . ?
C1S' C2S' 1.486(11) . ?
C2S' C3S' 1.461(8) . ?

loop_
_geom_hbond_atom_site_label_D
_geom_hbond_atom_site_label_H
_geom_hbond_atom_site_label_A
_geom_hbond_distance_DH
_geom_hbond_distance_HA
_geom_hbond_distance_DA
_geom_hbond_angle_DHA
_geom_hbond_site_symmetry_A
O3 H3O O2 0.84 1.74 2.4842(19) 147.1 .

loop_
_geom_torsion_atom_site_label_1
_geom_torsion_atom_site_label_2
_geom_torsion_atom_site_label_3
_geom_torsion_atom_site_label_4
_geom_torsion
_geom_torsion_site_symmetry_1
_geom_torsion_site_symmetry_2
_geom_torsion_site_symmetry_3
_geom_torsion_site_symmetry_4
_geom_torsion_publ_flag
O2 Co1 O1 C7 31.15(16) . . . . ?
O4 Co1 O1 C7 -4.5(4) 3_566 . . . ?
O5 Co1 O1 C7 -67.09(16) 3_566 . . . ?
N1 Co1 O1 C7 -160.63(16) . . . . ?
N2 Co1 O1 C7 123.06(16) . . . . ?
O1 Co1 O2 C9 -31.59(15) . . . . ?
O4 Co1 O2 C9 142.30(16) 3_566 . . . ?
O5 Co1 O2 C9 55.70(16) 3_566 . . . ?
N1 Co1 O2 C9 -93.9(3) . . . . ?
N2 Co1 O2 C9 -127.96(16) . . . . ?
C6 C1 C2 C3 0.7(3) . . . . ?
C7 C1 C2 C3 -178.1(2) . . . . ?
C1 C2 C3 C4 -1.5(4) . . . . ?
C2 C3 C4 C5 0.6(4) . . . . ?
C3 C4 C5 C6 1.2(4) . . . . ?
C4 C5 C6 C1 -2.0(4) . . . . ?
C2 C1 C6 C5 1.0(3) . . . . ?
C7 C1 C6 C5 179.8(2) . . . . ?
Co1 O1 C7 C1 153.54(13) . . . . ?
Co1 O1 C7 C8 -24.5(3) . . . . ?
C2 C1 C7 O1 -32.0(3) . . . . ?
C2 C1 C7 C8 146.2(2) . . . . ?
C6 C1 C7 O1 149.2(2) . . . . ?
C6 C1 C7 C8 -32.6(3) . . . . ?
O1 C7 C8 C9 2.8(3) . . . . ?
C1 C7 C8 C9 -175.25(18) . . . . ?
Co1 O2 C9 C8 23.2(3) . . . . ?
Co1 O2 C9 C10 -155.27(13) . . . . ?
C7 C8 C9 O2 -1.8(3) . . . . ?
C7 C8 C9 C10 176.65(18) . . . . ?
O2 C9 C10 C11 172.21(17) . . . . ?
O2 C9 C10 C15 -2.7(3) . . . . ?
C8 C9 C10 C11 -6.3(3) . . . . ?
C8 C9 C10 C15 178.85(18) . . . . ?
C9 C10 C11 C12 -172.62(18) . . . . ?
C15 C10 C11 C12 2.3(3) . . . . ?
C10 C11 C12 C13 -0.4(3) . . . . ?
C10 C11 C12 C16 176.15(19) . . . . ?
C11 C12 C13 C14 -1.5(3) . . . . ?
C16 C12 C13 C14 -178.01(19) . . . . ?
C12 C13 C14 C15 1.3(3) . . . . ?
C12 C13 C14 C17 176.84(18) . . . . ?
C13 C14 C15 O3 178.52(17) . . . . ?
C13 C14 C15 C10 0.7(3) . . . . ?
C17 C14 C15 O3 3.2(3) . . . . ?
C17 C14 C15 C10 -174.64(17) . . . . ?
C9 C10 C15 O3 -5.2(3) . . . . ?
C9 C10 C15 C14 172.61(17) . . . . ?
C11 C10 C15 O3 179.82(17) . . . . ?
C11 C10 C15 C14 -2.4(3) . . . . ?
Co1 O4 C17 C14 -160.80(12) 3_566 . . . ?
Co1 O4 C17 C18 23.7(3) 3_566 . . . ?
C13 C14 C17 O4 -43.3(2) . . . . ?
C13 C14 C17 C18 132.5(2) . . . . ?
C15 C14 C17 O4 132.01(19) . . . . ?
C15 C14 C17 C18 -52.2(3) . . . . ?
O4 C17 C18 C19 1.5(3) . . . . ?
C14 C17 C18 C19 -173.82(19) . . . . ?
Co1 O5 C19 C18 -10.7(3) 3_566 . . . ?
Co1 O5 C19 C20 169.64(14) 3_566 . . . ?
C17 C18 C19 O5 -9.0(3) . . . . ?
C17 C18 C19 C20 170.62(19) . . . . ?
O5 C19 C20 C21 -179.7(2) . . . . ?
O5 C19 C20 C25 -1.9(3) . . . . ?
C18 C19 C20 C21 0.6(3) . . . . ?
C18 C19 C20 C25 178.4(2) . . . . ?
C19 C20 C21 C22 177.1(2) . . . . ?
C25 C20 C21 C22 -0.8(4) . . . . ?
C20 C21 C22 C23 0.6(4) . . . . ?
C21 C22 C23 C24 -0.3(4) . . . . ?
C22 C23 C24 C25 0.2(5) . . . . ?
C19 C20 C25 C24 -177.3(3) . . . . ?
C21 C20 C25 C24 0.7(4) . . . . ?
C23 C24 C25 C20 -0.4(5) . . . . ?
O1 Co1 N1 C26 83.38(17) . . . . ?
O1 Co1 N1 C30 -100.53(14) . . . . ?
O2 Co1 N1 C26 145.2(2) . . . . ?
O2 Co1 N1 C30 -38.7(3) . . . . ?
O4 Co1 N1 C26 -92.31(17) 3_566 . . . ?
O4 Co1 N1 C30 83.78(14) 3_566 . . . ?
O5 Co1 N1 C26 -4.63(17) 3_566 . . . ?
O5 Co1 N1 C30 171.46(14) 3_566 . . . ?
N2 Co1 N1 C26 -179.64(18) . . . . ?
N2 Co1 N1 C30 -3.55(14) . . . . ?
O1 Co1 N2 C31 86.10(15) . . . . ?
O1 Co1 N2 C35 -87.97(17) . . . . ?
O2 Co1 N2 C31 171.03(14) . . . . ?
O2 Co1 N2 C35 -3.05(17) . . . . ?
O4 Co1 N2 C31 -102.20(14) 3_566 . . . ?
O4 Co1 N2 C35 83.73(17) 3_566 . . . ?
O5 Co1 N2 C31 -28.1(4) 3_566 . . . ?
O5 Co1 N2 C35 157.9(3) 3_566 . . . ?
N1 Co1 N2 C31 -1.33(14) . . . . ?
N1 Co1 N2 C35 -175.40(18) . . . . ?
Co1 N1 C26 C27 174.10(17) . . . . ?
C30 N1 C26 C27 -1.9(3) . . . . ?
N1 C26 C27 C28 -0.9(4) . . . . ?
C26 C27 C28 C29 2.6(4) . . . . ?
C27 C28 C29 C30 -1.4(3) . . . . ?
Co1 N1 C30 C29 -173.21(16) . . . . ?
Co1 N1 C30 C31 7.5(2) . . . . ?
C26 N1 C30 C29 3.2(3) . . . . ?
C26 N1 C30 C31 -176.17(18) . . . . ?
C28 C29 C30 N1 -1.5(3) . . . . ?
C28 C29 C30 C31 177.8(2) . . . . ?
Co1 N2 C31 C30 5.5(2) . . . . ?
Co1 N2 C31 C32 -173.25(18) . . . . ?
C35 N2 C31 C30 -179.95(18) . . . . ?
C35 N2 C31 C32 1.3(3) . . . . ?
N1 C30 C31 N2 -8.5(3) . . . . ?
N1 C30 C31 C32 170.2(2) . . . . ?
C29 C30 C31 N2 172.15(19) . . . . ?
C29 C30 C31 C32 -9.1(3) . . . . ?
N2 C31 C32 C33 -0.5(4) . . . . ?
C30 C31 C32 C33 -179.1(2) . . . . ?
C31 C32 C33 C34 -0.3(4) . . . . ?
C32 C33 C34 C35 0.2(4) . . . . ?
Co1 N2 C35 C34 172.59(19) . . . . ?
C31 N2 C35 C34 -1.4(3) . . . . ?
C33 C34 C35 N2 0.7(4) . . . . ?
